data_4302893
loop_
_publ_author_name
'T. V. Brinzari'
'C. Tian'
'G. J. Halder'
'J. L. Musfeldt'
'M.-H. Whangbo'
'J. A. Schlueter'

_publ_contact_author_address
;
Materials Science Division
Argonne National Laboratory
Argonne, IL 60439-4831, USA
;
_publ_contact_author_email JASchlueter@anl.gov
_publ_contact_author_fax '(630) 252-9151'
_publ_contact_author_name 'Dr. John Schlueter'
_publ_contact_author_phone '(630) 252-3588'
_publ_section_title
;
Color Properties and Structural Phase Transition in Penta- And
Hexacoordinate Isothiocyanato Ni(II) Compounds
;
_journal_name_full 'Inorganic Chemistry'
_journal_page_first 7650
_journal_page_last 7658
_journal_paper_doi 10.1021/ic802120n
_journal_volume 48
_journal_year 2009
_chemical_formula_moiety '4(C8 H20 N 1+), C6 N6 Ni S6 4-'
_chemical_formula_sum 'C38 H80 N10 Ni S6'
_chemical_formula_weight 928.19
_chemical_melting_point 449
_chemical_name_common
; 
Tetrabutylammonium hexathiocyanato nickalate(II) 
;
_chemical_name_systematic
; 
Tetraethylammonium hexathiocyanato nickalate(II) 
;
_space_group_IT_number 64
_symmetry_cell_setting orthorhombic
_symmetry_Int_Tables_number 64
_symmetry_space_group_name_Hall '-C 2ac 2'
_symmetry_space_group_name_H-M 'C m c a'
_atom_sites_solution_hydrogens geom
_atom_sites_solution_primary direct
_atom_sites_solution_secondary difmap
_audit_creation_method 'manual editing of SHELXL-97 cif file'
_cell_angle_alpha 90.00
_cell_angle_beta 90.00
_cell_angle_gamma 90.00
_cell_formula_units_Z 12
_cell_length_a 18.7942(12)
_cell_length_b 20.8981(15)
_cell_length_c 38.107(3)
_cell_measurement_reflns_used 1946
_cell_measurement_temperature 150(2)
_cell_measurement_theta_max 28.186
_cell_measurement_theta_min 3.106
_cell_volume 14967.0(19)
_computing_cell_refinement 'SAINT (Bruker, 2001)'
_computing_data_collection 'SMART (Siemens, 1997-1998)'
_computing_data_reduction 'SAINT (Bruker, 2001)'
_computing_molecular_graphics 'SHELXTL (Sheldrick, 2001)'
_computing_publication_material
;
SHELXTL (Sheldrick, 2001), PLATON (Spek, 2003)
;
_computing_structure_refinement 'SHELXTL (Sheldrick, 2001)'
_computing_structure_solution 'SHELXTL (Sheldrick, 2001)'
_diffrn_ambient_temperature 150(2)
_diffrn_measured_fraction_theta_full 0.988
_diffrn_measured_fraction_theta_max 0.988
_diffrn_measurement_device_type 'Siemens SMART CCD'
_diffrn_measurement_method 'area detector \w scans'
_diffrn_radiation_monochromator graphite
_diffrn_radiation_source 'fine-focus sealed tube'
_diffrn_radiation_type MoK\a
_diffrn_radiation_wavelength 0.71073
_diffrn_reflns_av_R_equivalents 0.0384
_diffrn_reflns_av_sigmaI/netI 0.0255
_diffrn_reflns_limit_h_max 24
_diffrn_reflns_limit_h_min -24
_diffrn_reflns_limit_k_max 25
_diffrn_reflns_limit_k_min -27
_diffrn_reflns_limit_l_max 49
_diffrn_reflns_limit_l_min -50
_diffrn_reflns_number 62709
_diffrn_reflns_theta_full 28.29
_diffrn_reflns_theta_max 28.29
_diffrn_reflns_theta_min 1.07
_diffrn_standards_decay_% 0
_diffrn_standards_number 0
_exptl_absorpt_coefficient_mu 0.677
_exptl_absorpt_correction_T_max 0.848
_exptl_absorpt_correction_T_min 0.747
_exptl_absorpt_correction_type integration
_exptl_absorpt_process_details
;
(Sheldrick, 2001)
;
_exptl_crystal_colour 'pale blue'
_exptl_crystal_density_diffrn 1.236
_exptl_crystal_density_method 'not measured'
_exptl_crystal_description block
_exptl_crystal_F_000 6024
_exptl_crystal_size_max 0.50
_exptl_crystal_size_mid 0.44
_exptl_crystal_size_min 0.28
_refine_diff_density_max 0.972
_refine_diff_density_min -1.550
_refine_diff_density_rms 0.064
_refine_ls_extinction_method none
_refine_ls_goodness_of_fit_ref 1.422
_refine_ls_hydrogen_treatment constr
_refine_ls_matrix_type full
_refine_ls_number_parameters 399
_refine_ls_number_reflns 9461
_refine_ls_number_restraints 0
_refine_ls_restrained_S_all 1.422
_refine_ls_R_factor_all 0.0591
_refine_ls_R_factor_gt 0.0448
_refine_ls_shift/su_max 0.001
_refine_ls_shift/su_mean 0.000
_refine_ls_structure_factor_coef Fsqd
_refine_ls_weighting_details 'calc w=1/[\s^2^(Fo^2^)+(0.0380P)^2^+10.0000P] where P=(Fo^2^+2Fc^2^)/3'
_refine_ls_weighting_scheme calc
_refine_ls_wR_factor_gt 0.1089
_refine_ls_wR_factor_ref 0.1153
_reflns_number_gt 7708
_reflns_number_total 9461
_reflns_threshold_expression >2sigma(I)
_cod_data_source_file ic802120n_si_002_4.cif
_cod_data_source_block TEANiNCS_150K
_cod_original_cell_volume 14966.9(18)
_cod_original_sg_symbol_Hall '-C 2bc 2'
_cod_database_code 4302893

loop_
_symmetry_equiv_pos_as_xyz
'x, y, z'
'-x, -y+1/2, z+1/2'
'-x, y+1/2, -z+1/2'
'x, -y, -z'
'x+1/2, y+1/2, z'
'-x+1/2, -y+1, z+1/2'
'-x+1/2, y+1, -z+1/2'
'x+1/2, -y+1/2, -z'
'-x, -y, -z'
'x, y-1/2, -z-1/2'
'x, -y-1/2, z-1/2'
'-x, y, z'
'-x+1/2, -y+1/2, -z'
'x+1/2, y, -z-1/2'
'x+1/2, -y, z-1/2'
'-x+1/2, y+1/2, z'

loop_
_atom_site_label
_atom_site_type_symbol
_atom_site_fract_x
_atom_site_fract_y
_atom_site_fract_z
_atom_site_U_iso_or_equiv
_atom_site_adp_type
_atom_site_occupancy
_atom_site_symmetry_multiplicity
_atom_site_calc_flag
_atom_site_refinement_flags
_atom_site_disorder_assembly
_atom_site_disorder_group
Ni1 Ni 0.0000 0.483160(16) 0.163629(9) 0.02435(9) Uani 1 2 d S . .
S1 S 0.0000 0.36942(5) 0.27556(2) 0.0434(2) Uani 1 2 d S . .
S2 S 0.18970(3) 0.63345(3) 0.189541(17) 0.04812(18) Uani 1 1 d . . .
S3 S 0.16804(3) 0.31288(3) 0.140775(19) 0.04832(17) Uani 1 1 d . . .
S4 S 0.0000 0.59710(4) 0.05179(2) 0.03283(17) Uani 1 2 d S . .
N1 N 0.0000 0.43659(11) 0.21203(6) 0.0279(5) Uani 1 2 d S . .
N2 N 0.07974(9) 0.54498(8) 0.18089(5) 0.0329(4) Uani 1 1 d . . .
N3 N 0.07873(9) 0.41959(8) 0.14621(5) 0.0310(4) Uani 1 1 d . . .
N4 N 0.0000 0.53116(12) 0.11561(7) 0.0348(6) Uani 1 2 d S . .
C1 C 0.0000 0.40889(13) 0.23808(7) 0.0252(5) Uani 1 2 d S . .
C2 C 0.12523(10) 0.58116(10) 0.18448(5) 0.0263(4) Uani 1 1 d . . .
C3 C 0.11588(10) 0.37587(10) 0.14380(5) 0.0271(4) Uani 1 1 d . . .
C4 C 0.0000 0.55873(13) 0.08937(7) 0.0254(5) Uani 1 2 d S . .
Ni2 Ni 0.0000 0.0000 0.0000 0.03261(14) Uani 1 4 d S . .
S5 S 0.18903(3) 0.15197(3) -0.022315(16) 0.03900(14) Uani 1 1 d . . .
S6 S 0.0000 -0.00356(4) 0.12793(2) 0.04080(19) Uani 1 2 d S . .
N5 N 0.07967(9) 0.06899(10) -0.00236(5) 0.0385(4) Uani 1 1 d . . .
N6 N 0.0000 0.00418(13) 0.05454(7) 0.0367(6) Uani 1 2 d S . .
C5 C 0.12507(10) 0.10305(10) -0.01052(5) 0.0268(4) Uani 1 1 d . . .
C6 C 0.0000 0.00105(13) 0.08491(8) 0.0272(6) Uani 1 2 d S . .
N10 N 0.0000 0.28323(10) 0.04784(6) 0.0225(4) Uani 1 2 d S . .
C11 C 0.06464(10) 0.27585(10) 0.02424(5) 0.0303(4) Uani 1 1 d . . .
H11A H 0.0623 0.2333 0.0128 0.036 Uiso 1 1 calc R . .
H11B H 0.0619 0.3085 0.0055 0.036 Uiso 1 1 calc R . .
C12 C 0.13596(11) 0.28204(12) 0.04220(6) 0.0405(5) Uani 1 1 d . . .
H12A H 0.1740 0.2768 0.0249 0.061 Uiso 1 1 calc R . .
H12B H 0.1404 0.2489 0.0603 0.061 Uiso 1 1 calc R . .
H12C H 0.1397 0.3244 0.0531 0.061 Uiso 1 1 calc R . .
C13 C 0.0000 0.23314(14) 0.07657(8) 0.0290(6) Uani 1 2 d S . .
H13A H 0.0425 0.2401 0.0915 0.035 Uiso 0.50 1 calc PR . .
H13B H -0.0425 0.2401 0.0915 0.035 Uiso 0.50 1 calc PR . .
C14 C 0.0000 0.16458(16) 0.06455(10) 0.0447(8) Uani 1 2 d S . .
H14A H 0.0000 0.1362 0.0850 0.067 Uiso 1 2 calc SR . .
H14B H 0.0426 0.1564 0.0504 0.067 Uiso 0.50 1 calc PR . .
H14C H -0.0426 0.1564 0.0504 0.067 Uiso 0.50 1 calc PR . .
C15 C 0.0000 0.34742(14) 0.06636(7) 0.0288(6) Uani 1 2 d S . .
H15A H -0.0425 0.3498 0.0817 0.035 Uiso 0.50 1 calc PR . .
H15B H 0.0425 0.3498 0.0817 0.035 Uiso 0.50 1 calc PR . .
C16 C 0.0000 0.40487(15) 0.04229(10) 0.0409(8) Uani 1 2 d S . .
H16A H 0.0000 0.4441 0.0563 0.061 Uiso 1 2 calc SR . .
H16B H -0.0426 0.4039 0.0274 0.061 Uiso 0.50 1 calc PR . .
H16C H 0.0426 0.4039 0.0274 0.061 Uiso 0.50 1 calc PR . .
N20 N 0.0000 0.67109(11) 0.28825(5) 0.0217(4) Uani 1 2 d S . .
C25 C 0.0000 0.71336(13) 0.32048(7) 0.0252(5) Uani 1 2 d S . .
H25A H -0.0425 0.7030 0.3347 0.030 Uiso 0.50 1 calc PR . .
H25B H 0.0425 0.7030 0.3347 0.030 Uiso 0.50 1 calc PR . .
C26 C 0.0000 0.78421(14) 0.31313(9) 0.0354(7) Uani 1 2 d S . .
H26A H 0.0000 0.8078 0.3354 0.053 Uiso 1 2 calc SR . .
H26B H -0.0426 0.7955 0.2996 0.053 Uiso 0.50 1 calc PR . .
H26C H 0.0426 0.7955 0.2996 0.053 Uiso 0.50 1 calc PR . .
C21 C 0.06473(10) 0.68427(10) 0.26541(5) 0.0284(4) Uani 1 1 d . . .
H21A H 0.0639 0.6544 0.2452 0.034 Uiso 1 1 calc R . .
H21B H 0.0608 0.7282 0.2559 0.034 Uiso 1 1 calc R . .
C22 C 0.13577(11) 0.67777(12) 0.28383(6) 0.0366(5) Uani 1 1 d . . .
H22A H 0.1742 0.6869 0.2672 0.055 Uiso 1 1 calc R . .
H22B H 0.1410 0.6341 0.2928 0.055 Uiso 1 1 calc R . .
H22C H 0.1381 0.7081 0.3034 0.055 Uiso 1 1 calc R . .
C23 C 0.0000 0.60276(13) 0.30125(7) 0.0311(6) Uani 1 2 d S . .
H23A H 0.0425 0.5964 0.3162 0.037 Uiso 0.50 1 calc PR . .
H23B H -0.0425 0.5964 0.3162 0.037 Uiso 0.50 1 calc PR . .
C24 C 0.0000 0.55187(17) 0.27311(10) 0.0526(10) Uani 1 2 d S . .
H24A H 0.0000 0.5095 0.2841 0.079 Uiso 1 2 calc SR . .
H24B H 0.0426 0.5566 0.2585 0.079 Uiso 0.50 1 calc PR . .
H24C H -0.0426 0.5566 0.2585 0.079 Uiso 0.50 1 calc PR . .
N30 N 0.25147(8) 0.05173(8) 0.08428(4) 0.0240(3) Uani 1 1 d . . .
C31 C 0.17882(10) 0.08310(10) 0.08438(5) 0.0286(4) Uani 1 1 d . . .
H31A H 0.1748 0.1107 0.0633 0.034 Uiso 1 1 calc R . .
H31B H 0.1421 0.0493 0.0824 0.034 Uiso 1 1 calc R . .
C32 C 0.16292(12) 0.12313(12) 0.11648(6) 0.0408(5) Uani 1 1 d . . .
H32A H 0.1153 0.1419 0.1143 0.061 Uiso 1 1 calc R . .
H32B H 0.1983 0.1574 0.1185 0.061 Uiso 1 1 calc R . .
H32C H 0.1648 0.0961 0.1375 0.061 Uiso 1 1 calc R . .
C33 C 0.25702(11) 0.01493(10) 0.05000(5) 0.0292(4) Uani 1 1 d . . .
H33A H 0.2169 -0.0156 0.0486 0.035 Uiso 1 1 calc R . .
H33B H 0.2521 0.0454 0.0303 0.035 Uiso 1 1 calc R . .
C34 C 0.32611(12) -0.02165(12) 0.04564(6) 0.0388(5) Uani 1 1 d . . .
H34A H 0.3260 -0.0438 0.0230 0.058 Uiso 1 1 calc R . .
H34B H 0.3307 -0.0531 0.0646 0.058 Uiso 1 1 calc R . .
H34C H 0.3662 0.0083 0.0466 0.058 Uiso 1 1 calc R . .
C35 C 0.26045(12) 0.00729(10) 0.11557(5) 0.0328(5) Uani 1 1 d . . .
H35A H 0.3092 -0.0107 0.1151 0.039 Uiso 1 1 calc R . .
H35B H 0.2557 0.0327 0.1374 0.039 Uiso 1 1 calc R . .
C36 C 0.20737(15) -0.04745(11) 0.11667(6) 0.0455(6) Uani 1 1 d . . .
H36A H 0.2162 -0.0737 0.1375 0.068 Uiso 1 1 calc R . .
H36B H 0.2127 -0.0738 0.0956 0.068 Uiso 1 1 calc R . .
H36C H 0.1589 -0.0302 0.1176 0.068 Uiso 1 1 calc R . .
C37 C 0.31034(10) 0.10137(10) 0.08728(5) 0.0310(4) Uani 1 1 d . . .
H37A H 0.3070 0.1219 0.1106 0.037 Uiso 1 1 calc R . .
H37B H 0.3568 0.0791 0.0861 0.037 Uiso 1 1 calc R . .
C38 C 0.30895(13) 0.15304(12) 0.05951(7) 0.0441(6) Uani 1 1 d . . .
H38A H 0.3486 0.1827 0.0634 0.066 Uiso 1 1 calc R . .
H38B H 0.2639 0.1765 0.0609 0.066 Uiso 1 1 calc R . .
H38C H 0.3135 0.1335 0.0363 0.066 Uiso 1 1 calc R . .
N40 N 0.0000 0.27686(10) 0.37862(5) 0.0179(4) Uani 1 2 d S . .
C41 C 0.06481(10) 0.31309(9) 0.36533(5) 0.0236(4) Uani 1 1 d . . .
H41A H 0.0636 0.3135 0.3394 0.028 Uiso 1 1 calc R . .
H41B H 0.0615 0.3580 0.3734 0.028 Uiso 1 1 calc R . .
C42 C 0.13554(11) 0.28603(11) 0.37702(6) 0.0333(5) Uani 1 1 d . . .
H42A H 0.1742 0.3122 0.3674 0.050 Uiso 1 1 calc R . .
H42B H 0.1402 0.2420 0.3685 0.050 Uiso 1 1 calc R . .
H42C H 0.1380 0.2864 0.4027 0.050 Uiso 1 1 calc R . .
C43 C 0.0000 0.20808(12) 0.36533(7) 0.0232(5) Uani 1 2 d S . .
H43A H 0.0425 0.1861 0.3748 0.028 Uiso 0.50 1 calc PR . .
H43B H -0.0425 0.1861 0.3748 0.028 Uiso 0.50 1 calc PR . .
C44 C 0.0000 0.20094(15) 0.32604(8) 0.0344(7) Uani 1 2 d S . .
H44A H 0.0000 0.1554 0.3199 0.052 Uiso 1 2 calc SR . .
H44B H 0.0426 0.2214 0.3163 0.052 Uiso 0.50 1 calc PR . .
H44C H -0.0426 0.2214 0.3163 0.052 Uiso 0.50 1 calc PR . .
C45 C 0.0000 0.27385(13) 0.41832(6) 0.0235(5) Uani 1 2 d S . .
H45A H -0.0425 0.2497 0.4261 0.028 Uiso 0.50 1 calc PR . .
H45B H 0.0425 0.2497 0.4261 0.028 Uiso 0.50 1 calc PR . .
C46 C 0.0000 0.33799(15) 0.43624(7) 0.0316(6) Uani 1 2 d S . .
H46A H 0.0000 0.3318 0.4617 0.047 Uiso 1 2 calc SR . .
H46B H -0.0426 0.3619 0.4293 0.047 Uiso 0.50 1 calc PR . .
H46C H 0.0426 0.3619 0.4293 0.047 Uiso 0.50 1 calc PR . .
N50 N 0.2500 0.40364(11) 0.2500 0.0265(5) Uani 1 2 d S . .
C51A C 0.25410(17) 0.44325(16) 0.28276(8) 0.0446(3) Uiso 0.803(3) 1 d P A 1
H51A H 0.2980 0.4694 0.2820 0.054 Uiso 0.803(3) 1 calc PR A 1
H51B H 0.2576 0.4143 0.3033 0.054 Uiso 0.803(3) 1 calc PR A 1
C52A C 0.18949(13) 0.48815(13) 0.28782(7) 0.0446(3) Uiso 0.803(3) 1 d P A 1
H52A H 0.1953 0.5125 0.3096 0.067 Uiso 0.803(3) 1 calc PR A 1
H52B H 0.1458 0.4626 0.2891 0.067 Uiso 0.803(3) 1 calc PR A 1
H52C H 0.1864 0.5178 0.2679 0.067 Uiso 0.803(3) 1 calc PR A 1
C53A C 0.31623(16) 0.36088(15) 0.24974(9) 0.0446(3) Uiso 0.803(3) 1 d P A 1
H53A H 0.3590 0.3885 0.2485 0.054 Uiso 0.803(3) 1 calc PR A 1
H53B H 0.3183 0.3371 0.2722 0.054 Uiso 0.803(3) 1 calc PR A 1
C54A C 0.31884(18) 0.31326(16) 0.21978(9) 0.0446(3) Uiso 0.803(3) 1 d P A 1
H54A H 0.3628 0.2882 0.2213 0.067 Uiso 0.803(3) 1 calc PR A 1
H54B H 0.3176 0.3363 0.1974 0.067 Uiso 0.803(3) 1 calc PR A 1
H54C H 0.2778 0.2845 0.2213 0.067 Uiso 0.803(3) 1 calc PR A 1
C51B C 0.1839(7) 0.4492(6) 0.2536(3) 0.0446(3) Uiso 0.197(3) 1 d P A 2
H51C H 0.1820 0.4786 0.2333 0.054 Uiso 0.197(3) 1 calc PR A 2
H51D H 0.1396 0.4235 0.2538 0.054 Uiso 0.197(3) 1 calc PR A 2
C52B C 0.18949(13) 0.48815(13) 0.28782(7) 0.0446(3) Uiso 0.197(3) 1 d P A 2
H52D H 0.1462 0.5138 0.2909 0.067 Uiso 0.197(3) 1 calc PR A 2
H52E H 0.2309 0.5166 0.2866 0.067 Uiso 0.197(3) 1 calc PR A 2
H52F H 0.1949 0.4589 0.3077 0.067 Uiso 0.197(3) 1 calc PR A 2
C53B C 0.2357(7) 0.3674(6) 0.2176(3) 0.0446(3) Uiso 0.197(3) 1 d P A 2
H53C H 0.2312 0.3979 0.1979 0.054 Uiso 0.197(3) 1 calc PR A 2
H53D H 0.1895 0.3451 0.2202 0.054 Uiso 0.197(3) 1 calc PR A 2
C54B C 0.2921(7) 0.3186(7) 0.2085(4) 0.0446(3) Uiso 0.197(3) 1 d P A 2
H54D H 0.2788 0.2964 0.1868 0.067 Uiso 0.197(3) 1 calc PR A 2
H54E H 0.2963 0.2874 0.2276 0.067 Uiso 0.197(3) 1 calc PR A 2
H54F H 0.3379 0.3402 0.2051 0.067 Uiso 0.197(3) 1 calc PR A 2

loop_
_atom_site_aniso_label
_atom_site_aniso_U_11
_atom_site_aniso_U_22
_atom_site_aniso_U_33
_atom_site_aniso_U_23
_atom_site_aniso_U_13
_atom_site_aniso_U_12
Ni1 0.02542(17) 0.01761(18) 0.03001(19) 0.00492(14) 0.000 0.000
S1 0.0466(5) 0.0489(5) 0.0348(4) 0.0181(4) 0.000 0.000
S2 0.0333(3) 0.0606(4) 0.0504(4) -0.0271(3) 0.0100(2) -0.0199(3)
S3 0.0336(3) 0.0411(4) 0.0702(4) -0.0001(3) 0.0124(3) 0.0133(3)
S4 0.0356(4) 0.0326(4) 0.0303(4) 0.0081(3) 0.000 0.000
N1 0.0360(13) 0.0181(11) 0.0296(12) 0.0011(9) 0.000 0.000
N2 0.0311(9) 0.0236(9) 0.0440(10) 0.0030(8) -0.0003(8) -0.0006(7)
N3 0.0308(9) 0.0273(9) 0.0349(9) 0.0035(7) 0.0021(7) -0.0009(7)
N4 0.0375(14) 0.0272(13) 0.0399(14) 0.0087(11) 0.000 0.000
C1 0.0257(13) 0.0179(13) 0.0319(14) -0.0011(11) 0.000 0.000
C2 0.0257(9) 0.0285(10) 0.0248(9) -0.0021(8) 0.0025(7) 0.0030(8)
C3 0.0228(9) 0.0292(11) 0.0294(10) 0.0015(8) 0.0014(7) -0.0045(8)
C4 0.0232(12) 0.0187(13) 0.0343(15) 0.0001(11) 0.000 0.000
Ni2 0.0216(2) 0.0422(3) 0.0341(3) 0.0203(2) 0.000 0.000
S5 0.0309(3) 0.0368(3) 0.0493(3) -0.0027(2) 0.0051(2) -0.0090(2)
S6 0.0523(5) 0.0387(5) 0.0313(4) -0.0094(3) 0.000 0.000
N5 0.0279(9) 0.0481(12) 0.0394(10) 0.0197(9) -0.0021(8) -0.0003(8)
N6 0.0314(13) 0.0370(15) 0.0418(15) 0.0162(12) 0.000 0.000
C5 0.0229(9) 0.0333(11) 0.0242(9) 0.0028(8) -0.0004(7) 0.0045(8)
C6 0.0254(13) 0.0179(13) 0.0382(16) 0.0059(11) 0.000 0.000
N10 0.0224(10) 0.0187(11) 0.0264(11) -0.0020(9) 0.000 0.000
C11 0.0281(10) 0.0310(11) 0.0318(10) -0.0053(8) 0.0088(8) 0.0004(8)
C12 0.0252(10) 0.0424(13) 0.0540(14) -0.0056(11) 0.0072(9) -0.0027(9)
C13 0.0256(13) 0.0263(15) 0.0350(15) 0.0080(12) 0.000 0.000
C14 0.0367(17) 0.0253(17) 0.072(2) 0.0080(16) 0.000 0.000
C15 0.0316(14) 0.0249(15) 0.0299(14) -0.0082(11) 0.000 0.000
C16 0.0414(17) 0.0223(15) 0.059(2) -0.0007(14) 0.000 0.000
N20 0.0272(11) 0.0199(11) 0.0181(10) 0.0017(8) 0.000 0.000
C25 0.0282(13) 0.0246(14) 0.0229(13) -0.0035(11) 0.000 0.000
C26 0.0272(14) 0.0188(14) 0.060(2) -0.0077(13) 0.000 0.000
C21 0.0286(10) 0.0344(11) 0.0223(9) 0.0046(8) 0.0050(7) 0.0023(8)
C22 0.0284(10) 0.0464(14) 0.0351(11) 0.0001(10) 0.0009(8) 0.0070(10)
C23 0.0475(17) 0.0177(14) 0.0280(14) 0.0033(11) 0.000 0.000
C24 0.077(3) 0.0257(18) 0.055(2) -0.0114(16) 0.000 0.000
N30 0.0215(7) 0.0232(8) 0.0273(8) -0.0036(6) -0.0048(6) 0.0034(6)
C31 0.0216(9) 0.0298(11) 0.0344(10) -0.0020(8) -0.0051(8) 0.0048(8)
C32 0.0344(11) 0.0448(14) 0.0431(13) -0.0076(10) -0.0011(9) 0.0148(10)
C33 0.0298(10) 0.0288(10) 0.0289(10) -0.0066(8) -0.0048(8) 0.0015(8)
C34 0.0372(11) 0.0394(13) 0.0397(12) -0.0128(10) -0.0017(9) 0.0094(10)
C35 0.0397(11) 0.0312(11) 0.0276(10) 0.0006(8) -0.0065(8) 0.0082(9)
C36 0.0664(16) 0.0305(12) 0.0397(13) 0.0069(10) -0.0032(11) -0.0028(11)
C37 0.0244(9) 0.0321(11) 0.0365(11) -0.0101(9) -0.0046(8) -0.0026(8)
C38 0.0427(13) 0.0372(13) 0.0524(14) 0.0012(11) -0.0021(11) -0.0131(10)
N40 0.0208(10) 0.0158(10) 0.0172(10) -0.0006(8) 0.000 0.000
C41 0.0254(9) 0.0214(9) 0.0240(9) 0.0001(7) 0.0031(7) -0.0055(7)
C42 0.0252(10) 0.0364(12) 0.0384(11) -0.0008(9) 0.0016(8) -0.0023(9)
C43 0.0273(13) 0.0153(12) 0.0271(13) -0.0014(10) 0.000 0.000
C44 0.0477(18) 0.0271(16) 0.0283(15) -0.0107(12) 0.000 0.000
C45 0.0264(12) 0.0267(14) 0.0174(12) 0.0020(10) 0.000 0.000
C46 0.0371(15) 0.0364(17) 0.0212(13) -0.0091(12) 0.000 0.000
N50 0.0258(11) 0.0294(13) 0.0244(11) 0.000 -0.0014(9) 0.000

loop_
_atom_type_symbol
_atom_type_description
_atom_type_scat_dispersion_real
_atom_type_scat_dispersion_imag
_atom_type_scat_source
C C 0.0033 0.0016 'International Tables Vol C Tables 4.2.6.8 and 6.1.1.4'
H H 0.0000 0.0000 'International Tables Vol C Tables 4.2.6.8 and 6.1.1.4'
N N 0.0061 0.0033 'International Tables Vol C Tables 4.2.6.8 and 6.1.1.4'
S S 0.1246 0.1234 'International Tables Vol C Tables 4.2.6.8 and 6.1.1.4'
Ni Ni 0.3393 1.1124 'International Tables Vol C Tables 4.2.6.8 and 6.1.1.4'

loop_
_geom_angle_atom_site_label_1
_geom_angle_atom_site_label_2
_geom_angle_atom_site_label_3
_geom_angle
_geom_angle_site_symmetry_1
_geom_angle_site_symmetry_3
_geom_angle_publ_flag
N2 Ni1 N2 91.91(10) . 12 ?
N2 Ni1 N1 90.58(7) . . ?
N2 Ni1 N1 90.58(7) 12 . ?
N2 Ni1 N4 88.78(7) . . ?
N2 Ni1 N4 88.78(7) 12 . ?
N1 Ni1 N4 179.09(10) . . ?
N2 Ni1 N3 89.15(7) . . ?
N2 Ni1 N3 178.90(7) 12 . ?
N1 Ni1 N3 89.10(7) . . ?
N4 Ni1 N3 91.54(7) . . ?
N2 Ni1 N3 178.90(7) . 12 ?
N2 Ni1 N3 89.15(7) 12 12 ?
N1 Ni1 N3 89.10(7) . 12 ?
N4 Ni1 N3 91.55(7) . 12 ?
N3 Ni1 N3 89.79(10) . 12 ?
C1 N1 Ni1 177.6(2) . . ?
C2 N2 Ni1 168.43(17) . . ?
C3 N3 Ni1 162.61(16) . . ?
C4 N4 Ni1 178.8(3) . . ?
N1 C1 S1 179.8(3) . . ?
N2 C2 S2 179.4(2) . . ?
N3 C3 S3 179.1(2) . . ?
N4 C4 S4 179.3(3) . . ?
N6 Ni2 N6 180.0 9 . ?
N6 Ni2 N5 89.19(7) 9 12 ?
N6 Ni2 N5 90.81(7) . 12 ?
N6 Ni2 N5 89.19(7) 9 . ?
N6 Ni2 N5 90.81(7) . . ?
N5 Ni2 N5 92.06(10) 12 . ?
N6 Ni2 N5 90.81(7) 9 9 ?
N6 Ni2 N5 89.19(7) . 9 ?
N5 Ni2 N5 87.94(10) 12 9 ?
N5 Ni2 N5 180.0 . 9 ?
N6 Ni2 N5 90.81(7) 9 4 ?
N6 Ni2 N5 89.19(7) . 4 ?
N5 Ni2 N5 180.0 12 4 ?
N5 Ni2 N5 87.94(10) . 4 ?
N5 Ni2 N5 92.06(10) 9 4 ?
C5 N5 Ni2 166.26(19) . . ?
C6 N6 Ni2 174.4(3) . . ?
N5 C5 S5 179.4(2) . . ?
N6 C6 S6 179.9(3) . . ?
C13 N10 C15 106.0(2) . . ?
C13 N10 C11 110.95(14) . 12 ?
C15 N10 C11 111.44(14) . 12 ?
C13 N10 C11 110.95(14) . . ?
C15 N10 C11 111.44(14) . . ?
C11 N10 C11 106.2(2) 12 . ?
C12 C11 N10 115.64(17) . . ?
C12 C11 H11A 108.4 . . ?
N10 C11 H11A 108.4 . . ?
C12 C11 H11B 108.4 . . ?
N10 C11 H11B 108.4 . . ?
H11A C11 H11B 107.4 . . ?
C11 C12 H12A 109.5 . . ?
C11 C12 H12B 109.5 . . ?
H12A C12 H12B 109.5 . . ?
C11 C12 H12C 109.5 . . ?
H12A C12 H12C 109.5 . . ?
H12B C12 H12C 109.5 . . ?
C14 C13 N10 116.0(3) . . ?
C14 C13 H13A 108.3 . . ?
N10 C13 H13A 108.3 . . ?
C14 C13 H13B 108.3 . . ?
N10 C13 H13B 108.3 . . ?
H13A C13 H13B 107.4 . . ?
C13 C14 H14A 109.5 . . ?
C13 C14 H14B 109.5 . . ?
H14A C14 H14B 109.5 . . ?
C13 C14 H14C 109.5 . . ?
H14A C14 H14C 109.5 . . ?
H14B C14 H14C 109.5 . . ?
C16 C15 N10 114.9(2) . . ?
C16 C15 H15A 108.5 . . ?
N10 C15 H15A 108.5 . . ?
C16 C15 H15B 108.5 . . ?
N10 C15 H15B 108.5 . . ?
H15A C15 H15B 107.5 . . ?
C15 C16 H16A 109.5 . . ?
C15 C16 H16B 109.5 . . ?
H16A C16 H16B 109.5 . . ?
C15 C16 H16C 109.5 . . ?
H16A C16 H16C 109.5 . . ?
H16B C16 H16C 109.5 . . ?
C23 N20 C25 106.6(2) . . ?
C23 N20 C21 111.01(14) . 12 ?
C25 N20 C21 111.03(14) . 12 ?
C23 N20 C21 111.01(14) . . ?
C25 N20 C21 111.03(14) . . ?
C21 N20 C21 106.23(19) 12 . ?
C26 C25 N20 115.0(2) . . ?
C26 C25 H25A 108.5 . . ?
N20 C25 H25A 108.5 . . ?
C26 C25 H25B 108.5 . . ?
N20 C25 H25B 108.5 . . ?
H25A C25 H25B 107.5 . . ?
C25 C26 H26A 109.5 . . ?
C25 C26 H26B 109.5 . . ?
H26A C26 H26B 109.5 . . ?
C25 C26 H26C 109.5 . . ?
H26A C26 H26C 109.5 . . ?
H26B C26 H26C 109.5 . . ?
C22 C21 N20 115.07(16) . . ?
C22 C21 H21A 108.5 . . ?
N20 C21 H21A 108.5 . . ?
C22 C21 H21B 108.5 . . ?
N20 C21 H21B 108.5 . . ?
H21A C21 H21B 107.5 . . ?
C21 C22 H22A 109.5 . . ?
C21 C22 H22B 109.5 . . ?
H22A C22 H22B 109.5 . . ?
C21 C22 H22C 109.5 . . ?
H22A C22 H22C 109.5 . . ?
H22B C22 H22C 109.5 . . ?
C24 C23 N20 115.6(2) . . ?
C24 C23 H23A 108.4 . . ?
N20 C23 H23A 108.4 . . ?
C24 C23 H23B 108.4 . . ?
N20 C23 H23B 108.4 . . ?
H23A C23 H23B 107.4 . . ?
C23 C24 H24A 109.5 . . ?
C23 C24 H24B 109.5 . . ?
H24A C24 H24B 109.5 . . ?
C23 C24 H24C 109.5 . . ?
H24A C24 H24C 109.5 . . ?
H24B C24 H24C 109.5 . . ?
C31 N30 C33 106.43(14) . . ?
C31 N30 C35 111.25(15) . . ?
C33 N30 C35 110.95(15) . . ?
C31 N30 C37 111.12(15) . . ?
C33 N30 C37 111.10(15) . . ?
C35 N30 C37 106.07(15) . . ?
C32 C31 N30 114.81(16) . . ?
C32 C31 H31A 108.6 . . ?
N30 C31 H31A 108.6 . . ?
C32 C31 H31B 108.6 . . ?
N30 C31 H31B 108.6 . . ?
H31A C31 H31B 107.5 . . ?
C31 C32 H32A 109.5 . . ?
C31 C32 H32B 109.5 . . ?
H32A C32 H32B 109.5 . . ?
C31 C32 H32C 109.5 . . ?
H32A C32 H32C 109.5 . . ?
H32B C32 H32C 109.5 . . ?
C34 C33 N30 114.09(16) . . ?
C34 C33 H33A 108.7 . . ?
N30 C33 H33A 108.7 . . ?
C34 C33 H33B 108.7 . . ?
N30 C33 H33B 108.7 . . ?
H33A C33 H33B 107.6 . . ?
C33 C34 H34A 109.5 . . ?
C33 C34 H34B 109.5 . . ?
H34A C34 H34B 109.5 . . ?
C33 C34 H34C 109.5 . . ?
H34A C34 H34C 109.5 . . ?
H34B C34 H34C 109.5 . . ?
C36 C35 N30 114.13(17) . . ?
C36 C35 H35A 108.7 . . ?
N30 C35 H35A 108.7 . . ?
C36 C35 H35B 108.7 . . ?
N30 C35 H35B 108.7 . . ?
H35A C35 H35B 107.6 . . ?
C35 C36 H36A 109.5 . . ?
C35 C36 H36B 109.5 . . ?
H36A C36 H36B 109.5 . . ?
C35 C36 H36C 109.5 . . ?
H36A C36 H36C 109.5 . . ?
H36B C36 H36C 109.5 . . ?
C38 C37 N30 114.95(16) . . ?
C38 C37 H37A 108.5 . . ?
N30 C37 H37A 108.5 . . ?
C38 C37 H37B 108.5 . . ?
N30 C37 H37B 108.5 . . ?
H37A C37 H37B 107.5 . . ?
C37 C38 H38A 109.5 . . ?
C37 C38 H38B 109.5 . . ?
H38A C38 H38B 109.5 . . ?
C37 C38 H38C 109.5 . . ?
H38A C38 H38C 109.5 . . ?
H38B C38 H38C 109.5 . . ?
C45 N40 C41 110.69(13) . 12 ?
C45 N40 C41 110.69(13) . . ?
C41 N40 C41 106.43(19) 12 . ?
C45 N40 C43 107.04(19) . . ?
C41 N40 C43 111.02(13) 12 . ?
C41 N40 C43 111.02(13) . . ?
C42 C41 N40 114.83(16) . . ?
C42 C41 H41A 108.6 . . ?
N40 C41 H41A 108.6 . . ?
C42 C41 H41B 108.6 . . ?
N40 C41 H41B 108.6 . . ?
H41A C41 H41B 107.5 . . ?
C41 C42 H42A 109.5 . . ?
C41 C42 H42B 109.5 . . ?
H42A C42 H42B 109.5 . . ?
C41 C42 H42C 109.5 . . ?
H42A C42 H42C 109.5 . . ?
H42B C42 H42C 109.5 . . ?
C44 C43 N40 115.1(2) . . ?
C44 C43 H43A 108.5 . . ?
N40 C43 H43A 108.5 . . ?
C44 C43 H43B 108.5 . . ?
N40 C43 H43B 108.5 . . ?
H43A C43 H43B 107.5 . . ?
C43 C44 H44A 109.5 . . ?
C43 C44 H44B 109.5 . . ?
H44A C44 H44B 109.5 . . ?
C43 C44 H44C 109.5 . . ?
H44A C44 H44C 109.5 . . ?
H44B C44 H44C 109.5 . . ?
C46 C45 N40 114.6(2) . . ?
C46 C45 H45A 108.6 . . ?
N40 C45 H45A 108.6 . . ?
C46 C45 H45B 108.6 . . ?
N40 C45 H45B 108.6 . . ?
H45A C45 H45B 107.6 . . ?
C45 C46 H46A 109.5 . . ?
C45 C46 H46B 109.5 . . ?
H46A C46 H46B 109.5 . . ?
C45 C46 H46C 109.5 . . ?
H46A C46 H46C 109.5 . . ?
H46B C46 H46C 109.5 . . ?
C53B N50 C53B 118.1(10) 7_545 . ?
C53B N50 C51A 172.2(5) 7_545 7_545 ?
C53B N50 C51A 65.0(5) . 7_545 ?
C53B N50 C51A 65.0(5) 7_545 . ?
C53B N50 C51A 172.2(5) . . ?
C51A N50 C51A 113.0(3) 7_545 . ?
C53B N50 C53A 80.9(5) 7_545 7_545 ?
C53B N50 C53A 63.7(5) . 7_545 ?
C51A N50 C53A 106.60(17) 7_545 7_545 ?
C51A N50 C53A 110.99(17) . 7_545 ?
C53B N50 C53A 63.7(5) 7_545 . ?
C53B N50 C53A 80.9(5) . . ?
C51A N50 C53A 110.99(17) 7_545 . ?
C51A N50 C53A 106.59(17) . . ?
C53A N50 C53A 108.6(3) 7_545 . ?
C53B N50 C51B 112.5(7) 7_545 . ?
C53B N50 C51B 103.9(7) . . ?
C51A N50 C51B 72.4(5) 7_545 . ?
C51A N50 C51B 68.5(5) . . ?
C53A N50 C51B 73.2(5) 7_545 . ?
C53A N50 C51B 175.0(5) . . ?
C53B N50 C51B 103.9(7) 7_545 7_545 ?
C53B N50 C51B 112.5(7) . 7_545 ?
C51A N50 C51B 68.5(5) 7_545 7_545 ?
C51A N50 C51B 72.4(5) . 7_545 ?
C53A N50 C51B 175.0(5) 7_545 7_545 ?
C53A N50 C51B 73.2(5) . 7_545 ?
C51B N50 C51B 105.4(10) . 7_545 ?
N50 C51A C52A 113.5(2) . . ?
N50 C51A H51A 108.9 . . ?
C52A C51A H51A 108.9 . . ?
N50 C51A H51B 108.9 . . ?
C52A C51A H51B 108.9 . . ?
H51A C51A H51B 107.7 . . ?
C51A C52A H52A 109.5 . . ?
C51A C52A H52B 109.5 . . ?
H52A C52A H52B 109.5 . . ?
C51A C52A H52C 109.5 . . ?
H52A C52A H52C 109.5 . . ?
H52B C52A H52C 109.5 . . ?
C54A C53A N50 114.5(2) . . ?
C54A C53A H53A 108.6 . . ?
N50 C53A H53A 108.6 . . ?
C54A C53A H53B 108.6 . . ?
N50 C53A H53B 108.6 . . ?
H53A C53A H53B 107.6 . . ?
C53A C54A H54A 109.5 . . ?
C53A C54A H54B 109.5 . . ?
H54A C54A H54B 109.5 . . ?
C53A C54A H54C 109.5 . . ?
H54A C54A H54C 109.5 . . ?
H54B C54A H54C 109.5 . . ?
N50 C51B H51C 109.7 . . ?
N50 C51B H51D 109.7 . . ?
H51C C51B H51D 108.2 . . ?
N50 C53B C54B 114.4(10) . . ?
N50 C53B H53C 108.7 . . ?
C54B C53B H53C 108.7 . . ?
N50 C53B H53D 108.7 . . ?
C54B C53B H53D 108.7 . . ?
H53C C53B H53D 107.6 . . ?
C53B C54B H54D 109.5 . . ?
C53B C54B H54E 109.5 . . ?
H54D C54B H54E 109.5 . . ?
C53B C54B H54F 109.5 . . ?
H54D C54B H54F 109.5 . . ?
H54E C54B H54F 109.5 . . ?

loop_
_geom_bond_atom_site_label_1
_geom_bond_atom_site_label_2
_geom_bond_distance
_geom_bond_site_symmetry_2
_geom_bond_publ_flag
Ni1 N2 2.0850(18) . ?
Ni1 N2 2.0850(18) 12 ?
Ni1 N1 2.085(2) . ?
Ni1 N4 2.087(3) . ?
Ni1 N3 2.0964(18) . ?
Ni1 N3 2.0964(18) 12 ?
S1 C1 1.649(3) . ?
S2 C2 1.643(2) . ?
S3 C3 1.645(2) . ?
S4 C4 1.641(3) . ?
N1 C1 1.149(4) . ?
N2 C2 1.149(3) . ?
N3 C3 1.154(3) . ?
N4 C4 1.154(4) . ?
Ni2 N6 2.080(3) 9 ?
Ni2 N6 2.080(3) . ?
Ni2 N5 2.0806(19) 12 ?
Ni2 N5 2.0806(19) . ?
Ni2 N5 2.0806(19) 9 ?
Ni2 N5 2.0806(19) 4 ?
S5 C5 1.641(2) . ?
S6 C6 1.642(3) . ?
N5 C5 1.154(3) . ?
N6 C6 1.159(4) . ?
N10 C13 1.515(3) . ?
N10 C15 1.516(3) . ?
N10 C11 1.519(2) 12 ?
N10 C11 1.519(2) . ?
C11 C12 1.511(3) . ?
C11 H11A 0.9900 . ?
C11 H11B 0.9900 . ?
C12 H12A 0.9800 . ?
C12 H12B 0.9800 . ?
C12 H12C 0.9800 . ?
C13 C14 1.504(4) . ?
C13 H13A 0.9900 . ?
C13 H13B 0.9900 . ?
C14 H14A 0.9800 . ?
C14 H14B 0.9800 . ?
C14 H14C 0.9800 . ?
C15 C16 1.511(4) . ?
C15 H15A 0.9900 . ?
C15 H15B 0.9900 . ?
C16 H16A 0.9800 . ?
C16 H16B 0.9800 . ?
C16 H16C 0.9800 . ?
N20 C23 1.511(3) . ?
N20 C25 1.513(3) . ?
N20 C21 1.521(2) 12 ?
N20 C21 1.521(2) . ?
C25 C26 1.507(4) . ?
C25 H25A 0.9900 . ?
C25 H25B 0.9900 . ?
C26 H26A 0.9800 . ?
C26 H26B 0.9800 . ?
C26 H26C 0.9800 . ?
C21 C22 1.515(3) . ?
C21 H21A 0.9900 . ?
C21 H21B 0.9900 . ?
C22 H22A 0.9800 . ?
C22 H22B 0.9800 . ?
C22 H22C 0.9800 . ?
C23 C24 1.510(4) . ?
C23 H23A 0.9900 . ?
C23 H23B 0.9900 . ?
C24 H24A 0.9800 . ?
C24 H24B 0.9800 . ?
C24 H24C 0.9800 . ?
N30 C31 1.515(2) . ?
N30 C33 1.519(2) . ?
N30 C35 1.521(2) . ?
N30 C37 1.521(2) . ?
C31 C32 1.512(3) . ?
C31 H31A 0.9900 . ?
C31 H31B 0.9900 . ?
C32 H32A 0.9800 . ?
C32 H32B 0.9800 . ?
C32 H32C 0.9800 . ?
C33 C34 1.516(3) . ?
C33 H33A 0.9900 . ?
C33 H33B 0.9900 . ?
C34 H34A 0.9800 . ?
C34 H34B 0.9800 . ?
C34 H34C 0.9800 . ?
C35 C36 1.519(3) . ?
C35 H35A 0.9900 . ?
C35 H35B 0.9900 . ?
C36 H36A 0.9800 . ?
C36 H36B 0.9800 . ?
C36 H36C 0.9800 . ?
C37 C38 1.512(3) . ?
C37 H37A 0.9900 . ?
C37 H37B 0.9900 . ?
C38 H38A 0.9800 . ?
C38 H38B 0.9800 . ?
C38 H38C 0.9800 . ?
N40 C45 1.514(3) . ?
N40 C41 1.521(2) 12 ?
N40 C41 1.521(2) . ?
N40 C43 1.524(3) . ?
C41 C42 1.512(3) . ?
C41 H41A 0.9900 . ?
C41 H41B 0.9900 . ?
C42 H42A 0.9800 . ?
C42 H42B 0.9800 . ?
C42 H42C 0.9800 . ?
C43 C44 1.505(4) . ?
C43 H43A 0.9900 . ?
C43 H43B 0.9900 . ?
C44 H44A 0.9800 . ?
C44 H44B 0.9800 . ?
C44 H44C 0.9800 . ?
C45 C46 1.504(4) . ?
C45 H45A 0.9900 . ?
C45 H45B 0.9900 . ?
C46 H46A 0.9800 . ?
C46 H46B 0.9800 . ?
C46 H46C 0.9800 . ?
N50 C53B 1.472(12) 7_545 ?
N50 C53B 1.472(12) . ?
N50 C51A 1.500(3) 7_545 ?
N50 C51A 1.500(3) . ?
N50 C53A 1.532(3) 7_545 ?
N50 C53A 1.532(3) . ?
N50 C51B 1.571(13) . ?
N50 C51B 1.571(13) 7_545 ?
C51A C52A 1.547(4) . ?
C51A H51A 0.9900 . ?
C51A H51B 0.9900 . ?
C52A H52A 0.9800 . ?
C52A H52B 0.9800 . ?
C52A H52C 0.9800 . ?
C53A C54A 1.515(4) . ?
C53A H53A 0.9900 . ?
C53A H53B 0.9900 . ?
C54A H54A 0.9800 . ?
C54A H54B 0.9800 . ?
C54A H54C 0.9800 . ?
C51B H51C 0.9900 . ?
C51B H51D 0.9900 . ?
C53B C54B 1.513(18) . ?
C53B H53C 0.9900 . ?
C53B H53D 0.9900 . ?
C54B H54D 0.9800 . ?
C54B H54E 0.9800 . ?
C54B H54F 0.9800 . ?

loop_
_geom_torsion_atom_site_label_1
_geom_torsion_atom_site_label_2
_geom_torsion_atom_site_label_3
_geom_torsion_atom_site_label_4
_geom_torsion
_geom_torsion_site_symmetry_1
_geom_torsion_site_symmetry_2
_geom_torsion_site_symmetry_3
_geom_torsion_site_symmetry_4
_geom_torsion_publ_flag
C13 N10 C11 C12 -59.8(2) . . . . ?
C15 N10 C11 C12 58.0(3) . . . . ?
C11 N10 C11 C12 179.51(13) 12 . . . ?
C15 N10 C13 C14 180.0 . . . . ?
C11 N10 C13 C14 58.90(14) 12 . . . ?
C11 N10 C13 C14 -58.90(14) . . . . ?
C13 N10 C15 C16 180.0 . . . . ?
C11 N10 C15 C16 -59.22(14) 12 . . . ?
C11 N10 C15 C16 59.21(14) . . . . ?
C23 N20 C25 C26 180.0 . . . . ?
C21 N20 C25 C26 -58.97(13) 12 . . . ?
C21 N20 C25 C26 58.97(13) . . . . ?
C23 N20 C21 C22 -62.7(2) . . . . ?
C25 N20 C21 C22 55.7(2) . . . . ?
C21 N20 C21 C22 176.57(13) 12 . . . ?
C25 N20 C23 C24 180.0 . . . . ?
C21 N20 C23 C24 58.96(13) 12 . . . ?
C21 N20 C23 C24 -58.96(13) . . . . ?
C33 N30 C31 C32 -179.32(18) . . . . ?
C35 N30 C31 C32 59.7(2) . . . . ?
C37 N30 C31 C32 -58.2(2) . . . . ?
C31 N30 C33 C34 -178.28(18) . . . . ?
C35 N30 C33 C34 -57.1(2) . . . . ?
C37 N30 C33 C34 60.6(2) . . . . ?
C31 N30 C35 C36 60.8(2) . . . . ?
C33 N30 C35 C36 -57.4(2) . . . . ?
C37 N30 C35 C36 -178.20(18) . . . . ?
C31 N30 C37 C38 -55.8(2) . . . . ?
C33 N30 C37 C38 62.5(2) . . . . ?
C35 N30 C37 C38 -176.88(18) . . . . ?
C45 N40 C41 C42 57.3(2) . . . . ?
C41 N40 C41 C42 177.68(12) 12 . . . ?
C43 N40 C41 C42 -61.4(2) . . . . ?
C45 N40 C43 C44 180.0 . . . . ?
C41 N40 C43 C44 59.09(13) 12 . . . ?
C41 N40 C43 C44 -59.09(13) . . . . ?
C41 N40 C45 C46 -58.88(13) 12 . . . ?
C41 N40 C45 C46 58.88(13) . . . . ?
C43 N40 C45 C46 180.0 . . . . ?
C51A N50 C51A C52A 59.6(2) 7_545 . . . ?
C53A N50 C51A C52A -60.1(3) 7_545 . . . ?
C53A N50 C51A C52A -178.2(2) . . . . ?
C51A N50 C53A C54A -61.1(3) 7_545 . . . ?
C51A N50 C53A C54A 175.5(3) . . . . ?
C53A N50 C53A C54A 55.8(2) 7_545 . . . ?
C53B N50 C53B C54B -53.7(9) 7_545 . . . ?
C51B N50 C53B C54B -179.1(10) . . . . ?
C51B N50 C53B C54B 67.4(12) 7_545 . . . ?
